data_7218690
loop_
_publ_author_name
'Huang, RongYi'
'Xue, Chen'
'Zhu, Chang-Hai'
'Wang, Zhu-Qing'
'Xu, Heng'
'Ren, Xiao-Ming'

_publ_section_title
;
 Charge-transfer metal-organic frameworks based on CuCN architecture
 units: crystal structures, luminescence properties and theoretical
 investigations
;
_journal_name_full 'RSC Adv.'
_journal_paper_doi 10.1039/C4RA11652F
_journal_year 2014
_chemical_formula_moiety 'C9 H9 Cu N3'
_chemical_formula_sum 'C9 H9 Cu N3'
_chemical_formula_weight 222.73
_chemical_name_systematic
; 
 ? 
;
_space_group_IT_number 15
_symmetry_cell_setting monoclinic
_symmetry_space_group_name_Hall '-C 2yc'
_symmetry_space_group_name_H-M 'C 1 2/c 1'
_atom_sites_solution_hydrogens geom
_atom_sites_solution_primary direct
_atom_sites_solution_secondary difmap
_audit_creation_method SHELXL-97
_cell_angle_alpha 90.00
_cell_angle_beta 101.662(3)
_cell_angle_gamma 90.00
_cell_formula_units_Z 8
_cell_length_a 15.7226(6)
_cell_length_b 14.1888(6)
_cell_length_c 9.1539(3)
_cell_measurement_reflns_used 6466
_cell_measurement_temperature 296(2)
_cell_measurement_theta_max 24.99
_cell_measurement_theta_min 2.65
_cell_volume 1999.94(13)
_computing_cell_refinement 'Bruker SMART'
_computing_data_collection 'Bruker SMART'
_computing_data_reduction 'Bruker SAINT'
_computing_molecular_graphics 'Bruker SHELXTL'
_computing_publication_material 'Bruker SHELXTL'
_computing_structure_refinement 'SHELXL-97 (Sheldrick, 1997)'
_computing_structure_solution 'SHELXS-97 (Sheldrick, 1990)'
_diffrn_ambient_temperature 296(2)
_diffrn_measured_fraction_theta_full 1.000
_diffrn_measured_fraction_theta_max 1.000
_diffrn_measurement_device_type 'CCD area detector'
_diffrn_measurement_method 'phi and omega scans'
_diffrn_radiation_monochromator graphite
_diffrn_radiation_source 'fine-focus sealed tube'
_diffrn_radiation_type MoK\a
_diffrn_radiation_wavelength 0.71073
_diffrn_reflns_av_R_equivalents 0.1398
_diffrn_reflns_av_sigmaI/netI 0.0503
_diffrn_reflns_limit_h_max 18
_diffrn_reflns_limit_h_min -18
_diffrn_reflns_limit_k_max 16
_diffrn_reflns_limit_k_min -16
_diffrn_reflns_limit_l_max 10
_diffrn_reflns_limit_l_min -10
_diffrn_reflns_number 13215
_diffrn_reflns_theta_full 25.05
_diffrn_reflns_theta_max 25.05
_diffrn_reflns_theta_min 1.95
_exptl_absorpt_coefficient_mu 2.139
_exptl_absorpt_correction_T_max 0.7684
_exptl_absorpt_correction_T_min 0.6994
_exptl_absorpt_correction_type none
_exptl_crystal_colour yellow
_exptl_crystal_density_diffrn 1.479
_exptl_crystal_density_method 'not measured'
_exptl_crystal_description rod
_exptl_crystal_F_000 904
_exptl_crystal_size_max 0.18
_exptl_crystal_size_mid 0.14
_exptl_crystal_size_min 0.13
_refine_diff_density_max 0.351
_refine_diff_density_min -0.311
_refine_diff_density_rms 0.060
_refine_ls_extinction_method none
_refine_ls_goodness_of_fit_ref 1.002
_refine_ls_hydrogen_treatment constr
_refine_ls_matrix_type full
_refine_ls_number_parameters 121
_refine_ls_number_reflns 1775
_refine_ls_number_restraints 0
_refine_ls_restrained_S_all 1.002
_refine_ls_R_factor_all 0.0400
_refine_ls_R_factor_gt 0.0334
_refine_ls_shift/su_max 0.001
_refine_ls_shift/su_mean 0.000
_refine_ls_structure_factor_coef Fsqd
_refine_ls_weighting_details 'calc w=1/[\s^2^(Fo^2^)+(0.0596P)^2^+0.2790P] where P=(Fo^2^+2Fc^2^)/3'
_refine_ls_weighting_scheme calc
_refine_ls_wR_factor_gt 0.0993
_refine_ls_wR_factor_ref 0.1039
_reflns_number_gt 1477
_reflns_number_total 1775
_reflns_threshold_expression >2sigma(I)
_cod_data_source_file c4ra11652f2.cif
_cod_data_source_block gg
_cod_depositor_comments
;
The following automatic conversions were performed:

'_symmetry_cell_setting' value 'Monoclinic' changed to 'monoclinic'
according to
/usr/data/users/saulius/crontab/automatic-downloads/rss-feeds/RSC/lib/dictionaries/cif_core.dic
dictionary named 'cif_core.dic' version 2.4.2 from 2011-04-26.

Automatic conversion script
Id: cif_fix_values 2827 2014-09-09 07:05:25Z andrius 
;
_cod_original_sg_symbol_Hall '-C 2yc '
_cod_original_sg_symbol_H-M C2/c
_cod_database_code 7218690

loop_
_symmetry_equiv_pos_as_xyz
'x, y, z'
'-x, y, -z+1/2'
'x+1/2, y+1/2, z'
'-x+1/2, y+1/2, -z+1/2'
'-x, -y, -z'
'x, -y, z-1/2'
'-x+1/2, -y+1/2, -z'
'x+1/2, -y+1/2, z-1/2'

loop_
_atom_site_label
_atom_site_type_symbol
_atom_site_fract_x
_atom_site_fract_y
_atom_site_fract_z
_atom_site_U_iso_or_equiv
_atom_site_adp_type
_atom_site_occupancy
_atom_site_symmetry_multiplicity
_atom_site_calc_flag
_atom_site_refinement_flags
Cu1 Cu 0.341081(18) 0.16194(2) 0.20397(3) 0.06774(19) Uani 1 1 d .
C1 C 0.46230(15) 0.1398(2) 0.2387(3) 0.0784(7) Uani 0.50 1 d P
N1 N 0.46230(15) 0.1398(2) 0.2387(3) 0.0784(7) Uani 0.50 1 d P
C2 C 0.27037(14) 0.22779(17) 0.0482(2) 0.0714(6) Uani 0.50 1 d P
N2 N 0.27037(14) 0.22779(17) 0.0482(2) 0.0714(6) Uani 0.50 1 d P
C3 C 0.3003(2) 0.06176(19) 0.6103(3) 0.0757(7) Uani 1 1 d .
H3 H 0.3190 0.0316 0.7013 0.091 Uiso 1 1 calc R
C4 C 0.34466(17) 0.07100(18) 0.5018(3) 0.0706(6) Uani 1 1 d .
H4 H 0.4004 0.0480 0.5048 0.085 Uiso 1 1 calc R
C5 C 0.22075(14) 0.13929(16) 0.4235(2) 0.0531(5) Uani 1 1 d .
C6 C 0.14675(16) 0.19058(19) 0.3347(3) 0.0666(6) Uani 1 1 d .
H6A H 0.1642 0.2199 0.2510 0.100 Uiso 1 1 calc R
H6B H 0.1276 0.2380 0.3955 0.100 Uiso 1 1 calc R
H6C H 0.1001 0.1473 0.2998 0.100 Uiso 1 1 calc R
C7 C 0.14936(17) 0.1097(2) 0.6415(3) 0.0792(8) Uani 1 1 d .
H7A H 0.1318 0.1749 0.6474 0.095 Uiso 1 1 calc R
H7B H 0.1691 0.0868 0.7425 0.095 Uiso 1 1 calc R
C8 C 0.07233(17) 0.05278(16) 0.5671(2) 0.0619(6) Uani 1 1 d .
C9 C 0.08223(18) -0.03738(17) 0.5142(3) 0.0660(6) Uani 1 1 d .
H9 H 0.1375 -0.0631 0.5232 0.079 Uiso 1 1 calc R
C10 C -0.01017(18) 0.08894(17) 0.5518(3) 0.0670(7) Uani 1 1 d .
H10 H -0.0176 0.1494 0.5866 0.080 Uiso 1 1 calc R
N3 N 0.29520(12) 0.12010(13) 0.38369(18) 0.0574(5) Uani 1 1 d .
N4 N 0.22161(13) 0.10517(14) 0.5623(2) 0.0631(5) Uani 1 1 d .

loop_
_atom_site_aniso_label
_atom_site_aniso_U_11
_atom_site_aniso_U_22
_atom_site_aniso_U_33
_atom_site_aniso_U_23
_atom_site_aniso_U_13
_atom_site_aniso_U_12
Cu1 0.0658(3) 0.0705(3) 0.0683(3) 0.00082(13) 0.01684(19) -0.00572(13)
C1 0.0667(14) 0.0908(17) 0.0792(15) 0.0040(13) 0.0183(14) 0.0018(11)
N1 0.0667(14) 0.0908(17) 0.0792(15) 0.0040(13) 0.0183(14) 0.0018(11)
C2 0.0603(14) 0.0877(18) 0.0681(14) 0.0075(11) 0.0177(11) -0.0066(12)
N2 0.0603(14) 0.0877(18) 0.0681(14) 0.0075(11) 0.0177(11) -0.0066(12)
C3 0.090(2) 0.0698(17) 0.0618(15) 0.0156(12) 0.0027(13) -0.0059(14)
C4 0.0694(16) 0.0667(16) 0.0720(15) 0.0079(12) 0.0055(12) 0.0089(12)
C5 0.0576(14) 0.0502(12) 0.0516(11) -0.0051(9) 0.0112(10) -0.0087(10)
C6 0.0559(15) 0.0765(16) 0.0672(14) -0.0022(13) 0.0118(11) -0.0005(12)
C7 0.0952(19) 0.086(2) 0.0638(15) -0.0164(13) 0.0335(14) -0.0293(15)
C8 0.0816(17) 0.0613(14) 0.0500(12) -0.0047(10) 0.0308(11) -0.0183(12)
C9 0.0772(16) 0.0617(15) 0.0660(14) -0.0039(11) 0.0307(13) -0.0057(12)
C10 0.0946(19) 0.0518(13) 0.0631(14) -0.0081(10) 0.0360(13) -0.0126(12)
N3 0.0572(11) 0.0576(11) 0.0569(10) 0.0026(9) 0.0100(8) 0.0004(9)
N4 0.0727(13) 0.0635(13) 0.0549(10) -0.0003(9) 0.0172(9) -0.0174(10)

loop_
_atom_type_symbol
_atom_type_description
_atom_type_scat_dispersion_real
_atom_type_scat_dispersion_imag
_atom_type_scat_source
C C 0.0033 0.0016 'International Tables Vol C Tables 4.2.6.8 and 6.1.1.4'
H H 0.0000 0.0000 'International Tables Vol C Tables 4.2.6.8 and 6.1.1.4'
N N 0.0061 0.0033 'International Tables Vol C Tables 4.2.6.8 and 6.1.1.4'
Cu Cu 0.3201 1.2651 'International Tables Vol C Tables 4.2.6.8 and 6.1.1.4'

loop_
_geom_angle_atom_site_label_1
_geom_angle_atom_site_label_2
_geom_angle_atom_site_label_3
_geom_angle
_geom_angle_site_symmetry_1
_geom_angle_site_symmetry_3
C2 Cu1 C1 129.30(11) . .
C2 Cu1 N3 120.92(9) . .
C1 Cu1 N3 109.16(9) . .
N1 C1 C1 0.0(3) 2_655 2_655
N1 C1 Cu1 170.45(9) 2_655 .
C1 C1 Cu1 170.45(9) 2_655 .
N2 C2 C2 0.0(3) 7 7
N2 C2 Cu1 176.5(3) 7 .
C2 C2 Cu1 176.5(3) 7 .
C4 C3 N4 107.0(2) . .
C4 C3 H3 126.5 . .
N4 C3 H3 126.5 . .
C3 C4 N3 109.6(2) . .
C3 C4 H4 125.2 . .
N3 C4 H4 125.2 . .
N3 C5 N4 110.0(2) . .
N3 C5 C6 126.5(2) . .
N4 C5 C6 123.4(2) . .
C5 C6 H6A 109.5 . .
C5 C6 H6B 109.5 . .
H6A C6 H6B 109.5 . .
C5 C6 H6C 109.5 . .
H6A C6 H6C 109.5 . .
H6B C6 H6C 109.5 . .
N4 C7 C8 112.76(19) . .
N4 C7 H7A 109.0 . .
C8 C7 H7A 109.0 . .
N4 C7 H7B 109.0 . .
C8 C7 H7B 109.0 . .
H7A C7 H7B 107.8 . .
C10 C8 C9 118.6(2) . .
C10 C8 C7 120.3(2) . .
C9 C8 C7 121.2(2) . .
C10 C9 C8 120.1(2) 5_556 .
C10 C9 H9 120.0 5_556 .
C8 C9 H9 120.0 . .
C8 C10 C9 121.4(2) . 5_556
C8 C10 H10 119.3 . .
C9 C10 H10 119.3 5_556 .
C5 N3 C4 106.07(19) . .
C5 N3 Cu1 130.34(15) . .
C4 N3 Cu1 123.25(16) . .
C5 N4 C3 107.3(2) . .
C5 N4 C7 125.8(2) . .
C3 N4 C7 126.8(2) . .

loop_
_geom_bond_atom_site_label_1
_geom_bond_atom_site_label_2
_geom_bond_distance
_geom_bond_site_symmetry_2
Cu1 C2 1.871(2) .
Cu1 C1 1.894(2) .
Cu1 N3 2.0148(17) .
C1 N1 1.162(5) 2_655
C1 C1 1.162(5) 2_655
C2 N2 1.165(4) 7
C2 C2 1.165(4) 7
C3 C4 1.330(4) .
C3 N4 1.372(3) .
C3 H3 0.9300 .
C4 N3 1.385(3) .
C4 H4 0.9300 .
C5 N3 1.323(3) .
C5 N4 1.357(3) .
C5 C6 1.470(3) .
C6 H6A 0.9600 .
C6 H6B 0.9600 .
C6 H6C 0.9600 .
C7 N4 1.468(3) .
C7 C8 1.500(3) .
C7 H7A 0.9700 .
C7 H7B 0.9700 .
C8 C10 1.375(3) .
C8 C9 1.388(3) .
C9 C10 1.381(3) 5_556
C9 H9 0.9300 .
C10 C9 1.381(3) 5_556
C10 H10 0.9300 .

loop_
_geom_torsion_atom_site_label_1
_geom_torsion_atom_site_label_2
_geom_torsion_atom_site_label_3
_geom_torsion_atom_site_label_4
_geom_torsion
_geom_torsion_site_symmetry_4
C2 Cu1 C1 N1 61(2) 2_655
N3 Cu1 C1 N1 -109(2) 2_655
C2 Cu1 C1 C1 61(2) 2_655
N3 Cu1 C1 C1 -109(2) 2_655
C1 Cu1 C2 N2 -42(5) 7
N3 Cu1 C2 N2 128(5) 7
C1 Cu1 C2 C2 -42(5) 7
N3 Cu1 C2 C2 128(5) 7
N4 C3 C4 N3 0.0(3) .
N4 C7 C8 C10 -136.6(2) .
N4 C7 C8 C9 44.2(3) .
C10 C8 C9 C10 -0.2(4) 5_556
C7 C8 C9 C10 179.0(2) 5_556
C9 C8 C10 C9 0.2(4) 5_556
C7 C8 C10 C9 -179.0(2) 5_556
N4 C5 N3 C4 0.6(2) .
C6 C5 N3 C4 -180.0(2) .
N4 C5 N3 Cu1 -172.70(14) .
C6 C5 N3 Cu1 6.7(4) .
C3 C4 N3 C5 -0.3(3) .
C3 C4 N3 Cu1 173.55(17) .
C2 Cu1 N3 C5 -7.9(2) .
C1 Cu1 N3 C5 163.9(2) .
C2 Cu1 N3 C4 179.82(19) .
C1 Cu1 N3 C4 -8.4(2) .
N3 C5 N4 C3 -0.6(3) .
C6 C5 N4 C3 179.9(2) .
N3 C5 N4 C7 -177.5(2) .
C6 C5 N4 C7 3.0(4) .
C4 C3 N4 C5 0.4(3) .
C4 C3 N4 C7 177.2(2) .
C8 C7 N4 C5 65.2(3) .
C8 C7 N4 C3 -111.0(3) .
